data_1511417
loop_
_publ_author_name
'Tang Zhihua'
'Chen Xuean'
'Li Ming'

_publ_section_title
;
 Synthesis and crystal structure of a new strontium borate, Sr2 B16 O26
;
_journal_name_full 'Solid State Sciences'
_journal_page_first 894
_journal_page_last 900
_journal_paper_doi 10.1016/j.solidstatesciences.2007.10.029
_journal_volume 10
_journal_year 2008
_chemical_formula_sum 'B16 O26 Sr2'
_chemical_name_systematic 'Sr2 B16 O26'
_space_group_IT_number 14
_symmetry_space_group_name_Hall '-P 2ybc'
_symmetry_space_group_name_H-M 'P 1 21/c 1'
_cell_angle_alpha 90
_cell_angle_beta 106.33
_cell_angle_gamma 90
_cell_formula_units_Z 4
_cell_length_a 8.408
_cell_length_b 16.672
_cell_length_c 13.901
_cell_volume 1870.006
_citation_journal_id_ASTM SSSCFJ
_cod_data_source_file boron0-1_562.cif
_cod_data_source_block B16O26Sr2
_cod_database_code 1511417

loop_
_symmetry_equiv_pos_as_xyz
x,y,z
-x,y+1/2,-z+1/2
-x,-y,-z
x,-y-1/2,z-1/2

loop_
_atom_site_label
_atom_site_type_symbol
_atom_site_fract_x
_atom_site_fract_y
_atom_site_fract_z
_atom_site_occupancy
_atom_site_U_iso_or_equiv
O2 O-2 1.3149 -0.13629 0.73397 1 0.0
B12 B+3 1.2251 0.6545 0.6852 1 0.0
O13 O-2 1.2419 0.36324 0.74414 1 0.0
B14 B+3 1.3904 0.6698 0.8626 1 0.0
O14 O-2 1.4134 0.3966 0.5669 1 0.0
B6 B+3 1.2683 0.2853 0.7695 1 0.0
O12 O-2 1.407 0.25877 0.83632 1 0.0
O26 O-2 1.5924 0.58418 1.02919 1 0.0
O4 O-2 1.2068 -0.01048 0.68474 1 0.0
B1 B+3 1.2459 -0.0881 0.6446 1 0.0
O15 O-2 1.1509 0.34198 0.56726 1 0.0
B10 B+3 0.5486 0.3919 0.5285 1 0.0
O18 O-2 0.6769 0.44021 0.57784 1 0.0
Sr2 Sr+2 1.48874 0.49852 0.72013 1 0.0
O21 O-2 1.3129 0.62001 0.77098 1 0.0
B13 B+3 1.2964 0.7855 0.7485 1 0.0
B8 B+3 1.2768 0.3468 0.5241 1 0.0
O10 O-2 1.5478 0.14867 0.944 1 0.0
B11 B+3 1.0717 0.5347 0.6144 1 0.0
B3 B+3 1.0579 0.0252 0.6562 1 0.0
B2 B+3 0.9502 -0.0873 0.5546 1 0.0
B9 B+3 0.8464 0.4459 0.6028 1 0.0
O25 O-2 1.3311 0.64404 0.94834 1 0.0
O23 O-2 1.3355 0.7535 0.84324 1 0.0
O9 O-2 1.1404 0.22985 0.72346 1 0.0
O22 O-2 1.2263 0.73535 0.66657 1 0.0
O5 O-2 0.8299 -0.12738 0.48459 1 0.0
O6 O-2 0.9247 -0.01378 0.5934 1 0.0
O11 O-2 1.2741 0.19789 0.94434 1 0.0
O24 O-2 1.5688 0.66272 0.88303 1 0.0
O16 O-2 0.9499 0.38459 0.64099 1 0.0
B4 B+3 1.1704 0.1492 0.7403 1 0.0
B7 B+3 1.1324 0.3904 0.6512 1 0.0
B5 B+3 1.3881 0.1833 0.8842 1 0.0
B15 B+3 1.659 0.6247 0.9651 1 0.0
O7 O-2 1.0398 0.10202 0.6852 1 0.0
B16 B+3 1.4291 0.5991 1.0253 1 0.0
O1 O-2 1.3794 -0.0688 0.60196 1 0.0
O8 O-2 1.3103 0.12144 0.80597 1 0.0
O20 O-2 1.1243 0.6121 0.60664 1 0.0
O17 O-2 1.1803 0.47548 0.64385 1 0.0
O3 O-2 1.1005 -0.12285 0.57517 1 0.0
O19 O-2 0.9043 0.52098 0.588 1 0.0
Sr1 Sr+2 0.90389 0.24266 0.54141 1 0.0
